data_7008813
loop_
_publ_author_name
'Alberola, Antonio'
'Farley, Robert D.'
'Humphrey, Simon M.'
'McManus, Gordon D.'
'Murphy, Damien M.'
'Rawson, Jeremy M.'

_publ_section_title
;
 EPR studies on the thiophenodithiazolyl radical, C4H2S3N.
;
_journal_issue 24
_journal_name_full 'Dalton transactions (Cambridge, England : 2003)'
_journal_page_first 3838
_journal_page_last 3845
_journal_paper_doi 10.1039/b508912c
_journal_year 2005
_chemical_formula_sum 'C4 Cl4 S3'
_chemical_formula_weight 286.02
_chemical_name_systematic
;
?
;
_space_group_IT_number 2
_symmetry_cell_setting triclinic
_symmetry_space_group_name_Hall '-P 1'
_symmetry_space_group_name_H-M 'P -1'
_atom_sites_solution_hydrogens geom
_atom_sites_solution_primary direct
_atom_sites_solution_secondary difmap
_audit_creation_method SHELXL-97
_cell_angle_alpha 109.214(2)
_cell_angle_beta 103.151(2)
_cell_angle_gamma 97.035(2)
_cell_formula_units_Z 2
_cell_length_a 7.5651(3)
_cell_length_b 7.9392(2)
_cell_length_c 8.6375(3)
_cell_measurement_reflns_used 4337
_cell_measurement_temperature 180(2)
_cell_measurement_theta_max 27.48
_cell_measurement_theta_min 2.91
_cell_volume 465.91(3)
_computing_cell_refinement 'HKL Scalepack (Otwinowski & Minor 1997)'
_computing_data_reduction 'HKL Denzo and Scalepack (Otwinowski & Minor 1997)'
_computing_structure_refinement 'SHELXL-97 (Sheldrick, 1997)'
_computing_structure_solution 'SHELXS-97 (Sheldrick, 1990)'
_diffrn_ambient_temperature 180(2)
_diffrn_measured_fraction_theta_full 0.994
_diffrn_measured_fraction_theta_max 0.994
_diffrn_measurement_device_type 'Nonius KappaCCD'
_diffrn_measurement_method CCD
_diffrn_radiation_monochromator graphite
_diffrn_radiation_source 'fine-focus sealed tube'
_diffrn_radiation_type MoK\a
_diffrn_radiation_wavelength 0.71069
_diffrn_reflns_av_R_equivalents 0.0215
_diffrn_reflns_av_sigmaI/netI 0.0365
_diffrn_reflns_limit_h_max 8
_diffrn_reflns_limit_h_min -9
_diffrn_reflns_limit_k_max 10
_diffrn_reflns_limit_k_min -10
_diffrn_reflns_limit_l_max 11
_diffrn_reflns_limit_l_min -11
_diffrn_reflns_number 3268
_diffrn_reflns_theta_full 27.46
_diffrn_reflns_theta_max 27.46
_diffrn_reflns_theta_min 3.03
_exptl_absorpt_coefficient_mu 1.869
_exptl_absorpt_correction_type none
_exptl_crystal_colour yellow
_exptl_crystal_density_diffrn 2.039
_exptl_crystal_density_method 'not measured'
_exptl_crystal_description block
_exptl_crystal_F_000 280
_exptl_crystal_size_max 0.17
_exptl_crystal_size_mid 0.09
_exptl_crystal_size_min 0.09
_refine_diff_density_max 0.798
_refine_diff_density_min -0.571
_refine_diff_density_rms 0.084
_refine_ls_extinction_coef 0.000(3)
_refine_ls_extinction_expression Fc^*^=kFc[1+0.001xFc^2^\l^3^/sin(2\q)]^-1/4^
_refine_ls_extinction_method SHELXL
_refine_ls_goodness_of_fit_ref 1.173
_refine_ls_hydrogen_treatment mixed
_refine_ls_matrix_type full
_refine_ls_number_parameters 101
_refine_ls_number_reflns 2122
_refine_ls_number_restraints 0
_refine_ls_restrained_S_all 1.173
_refine_ls_R_factor_all 0.0290
_refine_ls_R_factor_gt 0.0261
_refine_ls_shift/su_max 0.229
_refine_ls_shift/su_mean 0.002
_refine_ls_structure_factor_coef Fsqd
_refine_ls_weighting_details 'calc w=1/[\s^2^(Fo^2^)+(0.0052P)^2^+0.5570P] where P=(Fo^2^+2Fc^2^)/3'
_refine_ls_weighting_scheme calc
_refine_ls_wR_factor_gt 0.0749
_refine_ls_wR_factor_ref 0.0767
_reflns_number_gt 1955
_reflns_number_total 2122
_reflns_threshold_expression >2sigma(I)
_cod_data_source_file b508912c.txt
_cod_data_source_block jr9917
_cod_depositor_comments
;
The following automatic conversions were performed:
'_symmetry_cell_setting' value 'Triclinic' changed to 'triclinic'
according to '/home/saulius/struct/CIF-dictionaries/cif_core.dic'
dictionary named 'cif_core.dic' version 2.4.1 from 2010-06-29.

Automatic conversion script
Id: cif_fix_enum 1527 2010-12-29 10:47:43Z saulius 
;
_cod_original_sg_symbol_H-M P-1
_cod_database_code 7008813

loop_
_symmetry_equiv_pos_as_xyz
'x, y, z'
'-x, -y, -z'

loop_
_atom_site_label
_atom_site_type_symbol
_atom_site_fract_x
_atom_site_fract_y
_atom_site_fract_z
_atom_site_U_iso_or_equiv
_atom_site_adp_type
_atom_site_occupancy
_atom_site_symmetry_multiplicity
_atom_site_calc_flag
_atom_site_refinement_flags
_atom_site_disorder_assembly
_atom_site_disorder_group
C1 C 0.2763(3) 0.0354(3) 0.1861(3) 0.0226(5) Uani 1 1 d . . .
C2 C 0.3392(3) 0.1726(3) 0.1371(3) 0.0210(4) Uani 1 1 d . . .
C3 C 0.3111(3) 0.1108(3) -0.0454(3) 0.0210(4) Uani 1 1 d . . .
C4 C 0.2281(3) -0.0705(3) -0.1236(3) 0.0223(5) Uani 1 1 d . . .
S1 S 0.18172(9) -0.16950(8) 0.01683(8) 0.02594(16) Uani 1 1 d . . .
S2 S 0.45030(8) 0.39190(8) 0.28327(8) 0.02708(16) Uani 1 1 d . . .
S3 S 0.38226(8) 0.24748(9) -0.15163(8) 0.02698(16) Uani 1 1 d . . .
Cl1 Cl 0.28379(10) 0.04728(9) 0.38785(8) 0.03490(18) Uani 1 1 d . . .
Cl2 Cl 0.23725(10) 0.52639(9) 0.26888(9) 0.03959(19) Uani 1 1 d . . .
Cl3 Cl 0.14549(9) 0.33462(10) -0.22507(10) 0.04096(19) Uani 1 1 d . . .
Cl4 Cl 0.17056(10) -0.20072(9) -0.33574(7) 0.03472(18) Uani 1 1 d . . .

loop_
_atom_site_aniso_label
_atom_site_aniso_U_11
_atom_site_aniso_U_22
_atom_site_aniso_U_33
_atom_site_aniso_U_23
_atom_site_aniso_U_13
_atom_site_aniso_U_12
C1 0.0229(11) 0.0261(11) 0.0184(11) 0.0070(9) 0.0056(9) 0.0075(9)
C2 0.0206(11) 0.0228(11) 0.0190(11) 0.0063(9) 0.0051(9) 0.0070(9)
C3 0.0220(11) 0.0240(11) 0.0190(11) 0.0084(9) 0.0070(9) 0.0087(9)
C4 0.0245(11) 0.0259(11) 0.0160(10) 0.0059(9) 0.0056(9) 0.0088(9)
S1 0.0295(3) 0.0231(3) 0.0241(3) 0.0086(2) 0.0069(2) 0.0037(2)
S2 0.0261(3) 0.0240(3) 0.0236(3) 0.0018(2) 0.0035(2) 0.0050(2)
S3 0.0265(3) 0.0335(3) 0.0283(3) 0.0173(3) 0.0113(2) 0.0096(3)
Cl1 0.0447(4) 0.0434(4) 0.0211(3) 0.0151(3) 0.0125(3) 0.0109(3)
Cl2 0.0405(4) 0.0316(3) 0.0414(4) 0.0053(3) 0.0088(3) 0.0172(3)
Cl3 0.0323(4) 0.0533(4) 0.0520(4) 0.0353(4) 0.0117(3) 0.0176(3)
Cl4 0.0436(4) 0.0334(3) 0.0178(3) 0.0007(2) 0.0048(3) 0.0073(3)

loop_
_atom_type_symbol
_atom_type_description
_atom_type_scat_dispersion_real
_atom_type_scat_dispersion_imag
_atom_type_scat_source
C C 0.0033 0.0016 'International Tables Vol C Tables 4.2.6.8 and 6.1.1.4'
S S 0.1246 0.1234 'International Tables Vol C Tables 4.2.6.8 and 6.1.1.4'
Cl Cl 0.1484 0.1585 'International Tables Vol C Tables 4.2.6.8 and 6.1.1.4'

loop_
_geom_angle_atom_site_label_1
_geom_angle_atom_site_label_2
_geom_angle_atom_site_label_3
_geom_angle
_geom_angle_site_symmetry_1
_geom_angle_site_symmetry_3
_geom_angle_publ_flag
C2 C1 Cl1 127.60(19) . . ?
C2 C1 S1 112.95(17) . . ?
Cl1 C1 S1 119.45(14) . . ?
C1 C2 C3 111.9(2) . . ?
C1 C2 S2 122.61(18) . . ?
C3 C2 S2 125.38(17) . . ?
C4 C3 C2 111.3(2) . . ?
C4 C3 S3 124.29(17) . . ?
C2 C3 S3 124.40(17) . . ?
C3 C4 Cl4 127.48(18) . . ?
C3 C4 S1 113.26(17) . . ?
Cl4 C4 S1 119.25(14) . . ?
C4 S1 C1 90.59(11) . . ?
C2 S2 Cl2 101.26(8) . . ?
C3 S3 Cl3 101.34(8) . . ?

loop_
_geom_bond_atom_site_label_1
_geom_bond_atom_site_label_2
_geom_bond_distance
_geom_bond_site_symmetry_2
_geom_bond_publ_flag
C1 C2 1.364(3) . ?
C1 Cl1 1.701(2) . ?
C1 S1 1.723(2) . ?
C2 C3 1.443(3) . ?
C2 S2 1.745(2) . ?
C3 C4 1.367(3) . ?
C3 S3 1.746(2) . ?
C4 Cl4 1.702(2) . ?
C4 S1 1.722(2) . ?
S2 Cl2 2.0423(9) . ?
S3 Cl3 2.0407(9) . ?

loop_
_geom_torsion_atom_site_label_1
_geom_torsion_atom_site_label_2
_geom_torsion_atom_site_label_3
_geom_torsion_atom_site_label_4
_geom_torsion
_geom_torsion_site_symmetry_1
_geom_torsion_site_symmetry_2
_geom_torsion_site_symmetry_3
_geom_torsion_site_symmetry_4
_geom_torsion_publ_flag
Cl1 C1 C2 C3 179.29(17) . . . . ?
S1 C1 C2 C3 -0.2(2) . . . . ?
Cl1 C1 C2 S2 2.3(3) . . . . ?
S1 C1 C2 S2 -177.21(12) . . . . ?
C1 C2 C3 C4 0.0(3) . . . . ?
S2 C2 C3 C4 176.90(17) . . . . ?
C1 C2 C3 S3 -177.61(17) . . . . ?
S2 C2 C3 S3 -0.7(3) . . . . ?
C2 C3 C4 Cl4 -179.44(17) . . . . ?
S3 C3 C4 Cl4 -1.8(3) . . . . ?
C2 C3 C4 S1 0.2(2) . . . . ?
S3 C3 C4 S1 177.84(12) . . . . ?
C3 C4 S1 C1 -0.29(18) . . . . ?
Cl4 C4 S1 C1 179.39(15) . . . . ?
C2 C1 S1 C4 0.29(18) . . . . ?
Cl1 C1 S1 C4 -179.27(15) . . . . ?
C1 C2 S2 Cl2 -98.99(19) . . . . ?
C3 C2 S2 Cl2 84.45(19) . . . . ?
C4 C3 S3 Cl3 87.7(2) . . . . ?
C2 C3 S3 Cl3 -94.99(19) . . . . ?

loop_
_cod_related_entry_id
_cod_related_entry_database
_cod_related_entry_code
1 ChemSpider 21144868
